data_7703349
loop_
_publ_author_name
'Zhang, Jian-Han'
'Wu, Qi'
'Lai, Wen-Zhong'

_publ_section_title
;
 A study of composition effects on the bandgaps in a series of new alkali
 metal aluminum/gallium iodates.
;
_journal_issue 7
_journal_name_full 'Dalton transactions (Cambridge, England : 2003)'
_journal_page_first 2337
_journal_page_last 2344
_journal_paper_doi 10.1039/d0dt00035c
_journal_volume 49
_journal_year 2020
_chemical_formula_moiety 'Ga H I6 K2 O18'
_chemical_formula_sum 'Ga H I6 K2 O18'
_chemical_formula_weight 1198.33
_space_group_crystal_system triclinic
_space_group_IT_number 2
_space_group_name_Hall '-P 1'
_space_group_name_H-M_alt 'P -1'
_atom_sites_solution_hydrogens geom
_audit_creation_date 2019-12-30
_audit_creation_method
;
Olex2 1.2
(compiled 2018.05.29 svn.r3508 for OlexSys, GUI svn.r5506)
;
_audit_update_record
;
2020-01-05 deposited with the CCDC.	2020-01-22 downloaded from the CCDC.
;
_cell_angle_alpha 99.565(2)
_cell_angle_beta 96.840(2)
_cell_angle_gamma 96.488(2)
_cell_formula_units_Z 1
_cell_length_a 7.5447(2)
_cell_length_b 7.5684(2)
_cell_length_c 7.5962(2)
_cell_measurement_reflns_used 4678
_cell_measurement_temperature 293(2)
_cell_measurement_theta_max 30.4650
_cell_measurement_theta_min 2.7260
_cell_volume 420.75(2)
_computing_cell_refinement 'CrysAlisPro 1.171.39.46e (Rigaku OD, 2018)'
_computing_data_collection 'CrysAlisPro 1.171.39.46e (Rigaku OD, 2018)'
_computing_data_reduction 'CrysAlisPro 1.171.39.46e (Rigaku OD, 2018)'
_computing_molecular_graphics 'Olex2 (Dolomanov et al., 2009)'
_computing_publication_material 'Olex2 (Dolomanov et al., 2009)'
_computing_structure_refinement 'ShelXL (Sheldrick, 2015)'
_computing_structure_solution 'SHELXS-97 (Sheldrick, 2008)'
_diffrn_ambient_temperature 293(2)
_diffrn_detector 'CCD plate'
_diffrn_measured_fraction_theta_full 0.993
_diffrn_measured_fraction_theta_max 0.991
_diffrn_measurement_details
;
List of Runs (angles in degrees, time in seconds):

  # Type    Start    End  Width  t~exp~   \w     \q     \k     \f   Frames
#--------------------------------------------------------------------------
  1  \w      6.00  87.00   0.50   11.82    --   20.00  54.00 -83.04  162
  2  \w    -67.00   1.00   0.50   11.82    --   20.00  54.00-120.00  136
  3  \w     66.00 110.00   0.50   11.82    --   20.00  54.00-120.00   88
  4  \w    -39.00 -14.00   0.50   11.82    --   20.00  54.00 151.54   50
  5  \w     26.00  52.00   0.50   11.82    --   20.00  54.00 151.54   52
  6  \w    -73.00 -40.00   0.50   11.82    --   20.00  54.00  30.00   66
  7  \w    -24.00 109.00   0.50   11.82    --   20.00  54.00  30.00  266
  8  \w    -73.00 -29.00   0.50   11.82    --   20.00  54.00 -30.00   88
  9  \w      6.00  32.00   0.50   11.82    --   20.00  54.00 -30.00   52
 10  \w    -60.00  -2.00   0.50   11.82    --   20.00  54.00  60.00  116
 11  \w     10.00  42.00   0.50   11.82    --   20.00  54.00  60.00   64
 12  \w     52.00  77.00   0.50   11.82    --   20.00  54.00  60.00   50
 13  \w    -74.00  77.00   0.50   11.82    --   20.00  54.00-180.00  302
 14  \w    -68.00  -6.00   0.50   11.82    --   20.00  54.00  90.00  124
 15  \w      2.00  98.00   0.50   11.82    --   20.00  54.00  90.00  192
 16  \w     74.00 100.00   0.50   11.82    --   20.00  54.00-150.00   52
 17  \w    -52.00 -27.00   0.50   11.82    --   20.00  54.00 -83.04   50
;
_diffrn_measurement_device 'two-circle diffractometer'
_diffrn_measurement_device_type 'XtaLAB Mini II'
_diffrn_measurement_method '\w scans'
_diffrn_orient_matrix_type 'CrysAlisPro convention (1999,Acta A55,543-557)'
_diffrn_orient_matrix_UB_11 -0.0156524000
_diffrn_orient_matrix_UB_12 -0.0577615000
_diffrn_orient_matrix_UB_13 0.0627329000
_diffrn_orient_matrix_UB_21 -0.0894238000
_diffrn_orient_matrix_UB_22 0.0208231000
_diffrn_orient_matrix_UB_23 -0.0012549000
_diffrn_orient_matrix_UB_31 -0.0298680000
_diffrn_orient_matrix_UB_32 -0.0737010000
_diffrn_orient_matrix_UB_33 -0.0721854000
_diffrn_radiation_monochromator graphite
_diffrn_radiation_probe x-ray
_diffrn_radiation_type MoK\a
_diffrn_radiation_wavelength 0.71073
_diffrn_reflns_av_R_equivalents 0.0182
_diffrn_reflns_av_unetI/netI 0.0198
_diffrn_reflns_Laue_measured_fraction_full 0.993
_diffrn_reflns_Laue_measured_fraction_max 0.991
_diffrn_reflns_limit_h_max 9
_diffrn_reflns_limit_h_min -9
_diffrn_reflns_limit_k_max 9
_diffrn_reflns_limit_k_min -9
_diffrn_reflns_limit_l_max 9
_diffrn_reflns_limit_l_min -9
_diffrn_reflns_number 5899
_diffrn_reflns_point_group_measured_fraction_full 0.993
_diffrn_reflns_point_group_measured_fraction_max 0.991
_diffrn_reflns_theta_full 25.242
_diffrn_reflns_theta_max 26.372
_diffrn_reflns_theta_min 2.744
_diffrn_source 'fine-focus sealed X-ray tube'
_diffrn_source_type 'Rigaku (Mo) X-ray Source'
_exptl_absorpt_coefficient_mu 13.230
_exptl_absorpt_correction_T_max 1.00000
_exptl_absorpt_correction_T_min 0.71565
_exptl_absorpt_correction_type multi-scan
_exptl_absorpt_process_details
;
CrysAlisPro 1.171.39.46e (Rigaku Oxford Diffraction, 2018)
Empirical absorption correction using spherical harmonics,
 implemented in SCALE3 ABSPACK scaling algorithm.
;
_exptl_crystal_density_diffrn 4.729
_exptl_crystal_density_method 'not measured'
_exptl_crystal_description block
_exptl_crystal_F_000 532.0
_refine_diff_density_max 1.166
_refine_diff_density_min -0.850
_refine_diff_density_rms 0.156
_refine_ls_extinction_coef 0.0088(3)
_refine_ls_extinction_expression Fc^*^=kFc[1+0.001xFc^2^\l^3^/sin(2\q)]^-1/4^
_refine_ls_extinction_method 'SHELXL-2017/1 (Sheldrick 2017)'
_refine_ls_goodness_of_fit_ref 1.213
_refine_ls_hydrogen_treatment constr
_refine_ls_matrix_type full
_refine_ls_number_parameters 125
_refine_ls_number_reflns 1714
_refine_ls_number_restraints 3
_refine_ls_restrained_S_all 1.982
_refine_ls_R_factor_all 0.0216
_refine_ls_R_factor_gt 0.0194
_refine_ls_shift/su_max 0.001
_refine_ls_shift/su_mean 0.000
_refine_ls_structure_factor_coef Fsqd
_refine_ls_weighting_details 'w=1/[\s^2^(Fo^2^)+(0.0078P)^2^+2.0741P] where P=(Fo^2^+2Fc^2^)/3'
_refine_ls_weighting_scheme calc
_refine_ls_wR_factor_gt 0.0404
_refine_ls_wR_factor_ref 0.0412
_reflns_Friedel_coverage 0.000
_reflns_number_gt 1626
_reflns_number_total 1714
_reflns_threshold_expression 'I > 2\s(I)'
_cod_data_source_file d0dt00035c2.cif
_cod_data_source_block K2Ga(IO3)4(H0.5IO3)2
_cod_depositor_comments 'Adding full bibliography for 7703346--7703349.cif.'
_cod_database_code 7703349
_shelx_shelxl_version_number 2017/1
_chemical_oxdiff_formula RbGaIO
_shelx_space_group_comment
;
The symmetry employed for this shelxl refinement is uniquely defined
by the following loop, which should always be used as a source of
symmetry information in preference to the above space-group names.
They are only intended as comments.
;
_reflns_odcompleteness_completeness 99.22
_reflns_odcompleteness_iscentric 1
_reflns_odcompleteness_theta 26.32
_olex2_refinement_description
;
1. Fixed Uiso
 At 1.5 times of:
  All O(H) groups
2. Restrained distances
 O9-H9
 0.85 with sigma of 0.01
 I3-H9
 2.225769 with sigma of 0.02
 K1-H9
 3.437534 with sigma of 0.02
3. Others
 Fixed Sof: H9(0.5)
4.a Tetrahedral OH refined with riding coordinates:
 O9(H9)
;
_olex2_submission_special_instructions 'No special instructions were received'
_oxdiff_exptl_absorpt_empirical_details
;
Empirical correction (ABSPACK) includes:
- Absorption correction using spherical harmonics
- Frame scaling
;
_oxdiff_exptl_absorpt_empirical_full_max 1.180
_oxdiff_exptl_absorpt_empirical_full_min 0.849

loop_
_space_group_symop_operation_xyz
'x, y, z'
'-x, -y, -z'

loop_
_atom_site_label
_atom_site_type_symbol
_atom_site_fract_x
_atom_site_fract_y
_atom_site_fract_z
_atom_site_U_iso_or_equiv
_atom_site_adp_type
_atom_site_occupancy
_atom_site_site_symmetry_order
_atom_site_calc_flag
_atom_site_refinement_flags_posn
_atom_site_refinement_flags_adp
_atom_site_refinement_flags_occupancy
K1 K 0.17096(16) 1.15992(16) 0.18469(16) 0.0209(2) Uani 1 1 d D . .
Ga1 Ga 0.500000 0.500000 0.500000 0.00945(16) Uani 1 2 d S T P
I1 I 0.66452(4) 0.85879(4) 0.28766(4) 0.00960(9) Uani 1 1 d . . .
I2 I 0.69369(4) 0.32766(4) 0.14521(4) 0.00931(9) Uani 1 1 d . . .
I3 I 0.13056(4) 0.68949(4) 0.33900(4) 0.01096(9) Uani 1 1 d D . .
O1 O 0.6745(4) 0.6821(5) 0.4259(5) 0.0155(7) Uani 1 1 d . . .
O2 O 0.9052(4) 0.9150(5) 0.3093(5) 0.0165(8) Uani 1 1 d . . .
O3 O 0.6162(5) 0.7079(5) 0.0720(5) 0.0174(8) Uani 1 1 d . . .
O4 O 0.5474(5) 0.3022(5) 0.3195(5) 0.0158(7) Uani 1 1 d . . .
O5 O 0.9054(5) 0.3776(5) 0.2964(5) 0.0173(8) Uani 1 1 d . . .
O6 O 0.6930(5) 0.0905(5) 0.0675(5) 0.0172(8) Uani 1 1 d . . .
O7 O 0.2972(4) 0.5316(5) 0.3223(5) 0.0149(7) Uani 1 1 d . . .
O8 O 0.2860(5) 0.8931(5) 0.3658(5) 0.0168(8) Uani 1 1 d . . .
O9 O 0.0690(5) 0.6596(5) 0.0905(4) 0.0165(8) Uani 1 1 d D . .
H9 H 0.026903 0.553896 0.049989 0.025 Uiso 0.5 1 calc DR . .

loop_
_atom_site_aniso_label
_atom_site_aniso_U_11
_atom_site_aniso_U_22
_atom_site_aniso_U_33
_atom_site_aniso_U_23
_atom_site_aniso_U_13
_atom_site_aniso_U_12
K1 0.0221(6) 0.0171(6) 0.0232(6) 0.0021(5) 0.0047(5) 0.0025(5)
Ga1 0.0094(4) 0.0094(4) 0.0095(4) 0.0012(3) 0.0018(3) 0.0013(3)
I1 0.00876(15) 0.00859(16) 0.01127(16) 0.00161(12) 0.00151(11) 0.00053(11)
I2 0.00974(15) 0.00823(15) 0.00963(16) 0.00095(11) 0.00099(11) 0.00128(11)
I3 0.01001(16) 0.00958(16) 0.01229(17) 0.00164(12) -0.00108(11) 0.00043(11)
O1 0.0121(17) 0.0141(18) 0.023(2) 0.0119(15) 0.0045(14) -0.0004(14)
O2 0.0069(16) 0.0170(18) 0.025(2) 0.0070(15) -0.0005(14) -0.0013(14)
O3 0.0219(19) 0.0136(18) 0.0131(19) -0.0037(14) -0.0011(14) 0.0002(15)
O4 0.0192(19) 0.0148(18) 0.0142(19) 0.0016(14) 0.0086(14) 0.0010(14)
O5 0.0113(17) 0.0201(19) 0.0178(19) -0.0012(15) -0.0019(14) 0.0020(14)
O6 0.025(2) 0.0076(17) 0.019(2) 0.0008(14) 0.0065(15) 0.0032(14)
O7 0.0128(17) 0.0130(17) 0.0174(19) -0.0002(14) -0.0019(14) 0.0036(14)
O8 0.0129(17) 0.0106(18) 0.026(2) 0.0049(15) -0.0017(14) -0.0019(14)
O9 0.0216(19) 0.0198(19) 0.0066(17) 0.0016(14) -0.0002(14) -0.0003(15)

loop_
_atom_type_symbol
_atom_type_description
_atom_type_scat_dispersion_real
_atom_type_scat_dispersion_imag
_atom_type_scat_source
O O 0.0106 0.0060 'International Tables Vol C Tables 4.2.6.8 and 6.1.1.4'
Ga Ga 0.2307 1.6083 'International Tables Vol C Tables 4.2.6.8 and 6.1.1.4'
I I -0.4742 1.8119 'International Tables Vol C Tables 4.2.6.8 and 6.1.1.4'
K K 0.2009 0.2494 'International Tables Vol C Tables 4.2.6.8 and 6.1.1.4'
H H 0.0000 0.0000 'International Tables Vol C Tables 4.2.6.8 and 6.1.1.4'

loop_
_geom_angle_atom_site_label_1
_geom_angle_atom_site_label_2
_geom_angle_atom_site_label_3
_geom_angle
_geom_angle_site_symmetry_1
_geom_angle_site_symmetry_3
K1 K1 I1 69.52(3) 2_575 2_675
Ga1 K1 K1 173.51(5) 1_565 2_575
Ga1 K1 I1 105.64(3) 1_565 2_675
O1 K1 K1 153.09(8) 2_676 2_575
O1 K1 Ga1 32.68(6) 2_676 1_565
O1 K1 I1 136.53(7) 2_676 2_675
O1 K1 O9 127.81(10) 2_676 2_575
O2 K1 K1 63.51(8) 1_455 2_575
O2 K1 Ga1 122.22(8) 1_455 1_565
O2 K1 I1 130.71(8) 1_455 2_675
O2 K1 O1 89.61(10) 1_455 2_676
O2 K1 O9 103.09(10) 1_455 2_575
O3 K1 K1 93.79(8) 2_675 2_575
O3 K1 Ga1 80.87(7) 2_675 1_565
O3 K1 I1 25.55(7) 2_675 2_675
O3 K1 O1 113.03(10) 2_675 2_676
O3 K1 O2 156.26(11) 2_675 1_455
O3 K1 O4 63.57(10) 2_675 1_565
O3 K1 O9 69.30(10) 2_675 2_575
O4 K1 K1 147.53(9) 1_565 2_575
O4 K1 Ga1 31.68(7) 1_565 1_565
O4 K1 I1 83.36(7) 1_565 2_675
O4 K1 O1 53.90(9) 1_565 2_676
O4 K1 O2 132.92(11) 1_565 1_455
O4 K1 O9 122.26(10) 1_565 2_575
O5 K1 K1 92.94(8) 1_465 2_575
O5 K1 Ga1 86.07(8) 1_465 1_565
O5 K1 I1 122.50(8) 1_465 2_675
O5 K1 O1 77.96(10) 1_465 2_676
O5 K1 O2 75.05(10) 1_465 1_455
O5 K1 O3 115.26(11) 1_465 2_675
O5 K1 O4 117.21(10) 1_465 1_565
O5 K1 O9 57.95(10) 1_465 2_575
O6 K1 K1 62.02(8) 2_665 2_575
O6 K1 Ga1 117.58(8) 2_665 1_565
O6 K1 I1 42.02(7) 2_665 2_675
O6 K1 O1 128.97(11) 2_665 2_676
O6 K1 O2 100.01(11) 2_665 1_455
O6 K1 O3 60.66(10) 2_665 2_675
O6 K1 O4 85.95(11) 2_665 1_565
O6 K1 O5 152.97(11) 2_665 1_465
O6 K1 O7 129.88(11) 2_665 1_565
O6 K1 O9 98.75(10) 2_665 2_575
O7 K1 K1 142.57(9) 1_565 2_575
O7 K1 Ga1 32.06(7) 1_565 1_565
O7 K1 I1 97.17(8) 1_565 2_675
O7 K1 O1 54.68(10) 1_565 2_676
O7 K1 O2 129.36(11) 1_565 1_455
O7 K1 O3 72.75(10) 1_565 2_675
O7 K1 O4 55.94(10) 1_565 1_565
O7 K1 O5 64.11(10) 1_565 1_465
O7 K1 O9 80.05(10) 1_565 2_575
O8 K1 K1 96.59(8) . 2_575
O8 K1 Ga1 89.29(8) . 1_565
O8 K1 I1 113.07(8) . 2_675
O8 K1 O1 68.96(10) . 2_676
O8 K1 O2 60.57(10) . 1_455
O8 K1 O3 119.56(11) . 2_675
O8 K1 O4 77.45(10) . 1_565
O8 K1 O5 123.37(11) . 1_465
O8 K1 O6 72.87(11) . 2_665
O8 K1 O7 120.57(11) . 1_565
O8 K1 O9 158.67(10) . 2_575
O9 K1 K1 62.54(7) 2_575 2_575
O9 K1 Ga1 111.78(7) 2_575 1_565
O9 K1 I1 65.66(7) 2_575 2_675
K1 Ga1 K1 180.0 1_545 2_676
O1 Ga1 K1 55.36(11) 2_666 1_545
O1 Ga1 K1 55.36(11) . 2_676
O1 Ga1 K1 124.64(11) . 1_545
O1 Ga1 K1 124.64(11) 2_666 2_676
O1 Ga1 O1 180.0 2_666 .
O4 Ga1 K1 51.82(11) 2_666 2_676
O4 Ga1 K1 128.18(11) . 2_676
O4 Ga1 K1 51.82(11) . 1_545
O4 Ga1 K1 128.18(11) 2_666 1_545
O4 Ga1 O1 93.54(15) 2_666 2_666
O4 Ga1 O1 86.46(15) 2_666 .
O4 Ga1 O1 93.54(15) . .
O4 Ga1 O1 86.46(15) . 2_666
O4 Ga1 O4 180.0(2) . 2_666
O4 Ga1 O7 86.96(15) 2_666 2_666
O4 Ga1 O7 93.04(15) 2_666 .
O4 Ga1 O7 86.96(15) . .
O4 Ga1 O7 93.04(15) . 2_666
O7 Ga1 K1 49.74(10) . 1_545
O7 Ga1 K1 130.26(10) 2_666 1_545
O7 Ga1 K1 49.74(10) 2_666 2_676
O7 Ga1 K1 130.26(10) . 2_676
O7 Ga1 O1 85.90(14) 2_666 .
O7 Ga1 O1 94.10(14) . .
O7 Ga1 O1 85.90(14) . 2_666
O7 Ga1 O1 94.10(14) 2_666 2_666
O7 Ga1 O7 180.0 . 2_666
K1 I1 K1 143.30(3) 2_675 2_676
O1 I1 K1 125.64(11) . 2_675
O1 I1 K1 43.83(12) . 2_676
O2 I1 K1 77.00(12) . 2_676
O2 I1 K1 68.53(12) . 2_675
O2 I1 O1 94.42(15) . .
O2 I1 O3 101.68(17) . .
O3 I1 K1 138.97(12) . 2_676
O3 I1 K1 43.84(12) . 2_675
O3 I1 O1 96.40(16) . .
K1 I2 K1 140.67(3) 1_645 1_545
O4 I2 K1 120.18(11) . 1_645
O4 I2 K1 40.42(11) . 1_545
O5 I2 K1 41.50(11) . 1_645
O5 I2 K1 136.25(12) . 1_545
O5 I2 O4 96.55(16) . .
O6 I2 K1 82.03(12) . 1_545
O6 I2 K1 64.65(12) . 1_645
O6 I2 O4 96.16(16) . .
O6 I2 O5 99.70(16) . .
K1 I3 K1 143.83(3) . 1_545
O7 I3 K1 38.44(11) . 1_545
O7 I3 K1 125.48(11) . .
O7 I3 O9 93.52(16) . .
O8 I3 K1 39.67(11) . .
O8 I3 K1 133.44(11) . 1_545
O8 I3 O7 96.88(16) . .
O8 I3 O9 96.91(16) . .
O9 I3 K1 78.65(11) . 1_545
O9 I3 K1 69.64(11) . .
Ga1 O1 K1 91.95(12) . 2_676
I1 O1 K1 111.44(15) . 2_676
I1 O1 Ga1 136.94(19) . .
I1 O2 K1 139.15(17) . 1_655
I1 O3 K1 110.61(15) . 2_675
Ga1 O4 K1 96.50(13) . 1_545
I2 O4 K1 115.43(16) . 1_545
I2 O4 Ga1 124.83(19) . .
I2 O5 K1 113.56(16) . 1_645
I2 O6 K1 142.86(18) . 2_665
Ga1 O7 K1 98.20(13) . 1_545
I3 O7 K1 117.97(15) . 1_545
I3 O7 Ga1 130.70(19) . .
I3 O8 K1 116.04(16) . .
I3 O9 K1 137.07(16) . 2_575

loop_
_geom_bond_atom_site_label_1
_geom_bond_atom_site_label_2
_geom_bond_distance
_geom_bond_site_symmetry_2
K1 K1 3.872(2) 2_575
K1 Ga1 3.6899(12) 1_565
K1 I1 3.9201(12) 2_675
K1 O1 3.038(4) 2_676
K1 O2 2.923(4) 1_455
K1 O3 2.901(4) 2_675
K1 O4 2.919(4) 1_565
K1 O5 2.852(4) 1_465
K1 O6 2.832(4) 2_665
K1 O7 2.845(4) 1_565
K1 O8 2.785(4) .
K1 O9 3.181(4) 2_575
Ga1 O1 1.994(3) 2_666
Ga1 O1 1.994(3) .
Ga1 O4 1.950(3) .
Ga1 O4 1.950(3) 2_666
Ga1 O7 1.979(3) .
Ga1 O7 1.979(3) 2_666
I1 O1 1.835(3) .
I1 O2 1.799(3) .
I1 O3 1.806(3) .
I2 O4 1.842(3) .
I2 O5 1.815(3) .
I2 O6 1.793(3) .
I3 O7 1.831(3) .
I3 O8 1.795(3) .
I3 O9 1.859(3) .
